data_7104813
loop_
_publ_author_name
'Kung, Liang-Rern'
'Tu, Che-Hao'
'Shia, Kak-Shan'
'Liu, Hsing-Jang'

_publ_section_title
;
 Palladium(II) acetate mediated oxidative cyclization of \w-unsaturated
 \a-cyano ketones. A facile methylenecyclopentane annulation process
;
_journal_coden_ASTM CHCOFS
_journal_issue 19
_journal_name_full
;
 Chemical Communications (Cambridge, United Kingdom)
;
_journal_page_first 2490
_journal_page_last 2491
_journal_paper_doi 10.1039/b307114f
_journal_year 2003
_chemical_formula_sum 'C11 H13 N O'
_chemical_formula_weight 175.22
_space_group_IT_number 14
_symmetry_cell_setting monoclinic
_symmetry_space_group_name_Hall '-P 2yn'
_symmetry_space_group_name_H-M 'P 1 21/n 1'
_atom_sites_solution_hydrogens difmap
_atom_sites_solution_primary direct
_atom_sites_solution_secondary difmap
_audit_creation_method SHELXL-97
_cell_angle_alpha 90.00
_cell_angle_beta 100.859(2)
_cell_angle_gamma 90.00
_cell_formula_units_Z 4
_cell_length_a 7.0410(8)
_cell_length_b 11.3049(14)
_cell_length_c 12.3768(14)
_cell_measurement_reflns_used 1270
_cell_measurement_temperature 290(2)
_cell_measurement_theta_max 25
_cell_measurement_theta_min 2.5
_cell_volume 967.5(2)
_computing_cell_refinement 'Bruker SMART'
_computing_data_collection 'Bruker SMART'
_computing_data_reduction 'Bruker SHELXTL'
_computing_molecular_graphics 'Bruker SHELXTL'
_computing_publication_material 'Bruker SHELXTL'
_computing_structure_refinement 'SHELXL-97 (Sheldrick, 1997)'
_computing_structure_solution 'SHELXS-97 (Sheldrick, 1990)'
_diffrn_ambient_temperature 290(2)
_diffrn_measured_fraction_theta_full 0.966
_diffrn_measured_fraction_theta_max 0.966
_diffrn_measurement_device_type 'CCD area detector'
_diffrn_measurement_method 'phi and omega scans'
_diffrn_radiation_monochromator graphite
_diffrn_radiation_source 'fine-focus sealed tube'
_diffrn_radiation_type MoK\a
_diffrn_radiation_wavelength 0.71073
_diffrn_reflns_av_R_equivalents 0.0626
_diffrn_reflns_av_sigmaI/netI 0.0749
_diffrn_reflns_limit_h_max 9
_diffrn_reflns_limit_h_min -9
_diffrn_reflns_limit_k_max 15
_diffrn_reflns_limit_k_min -11
_diffrn_reflns_limit_l_max 16
_diffrn_reflns_limit_l_min -12
_diffrn_reflns_number 6138
_diffrn_reflns_theta_full 28.31
_diffrn_reflns_theta_max 28.31
_diffrn_reflns_theta_min 2.46
_exptl_absorpt_coefficient_mu 0.077
_exptl_absorpt_correction_T_max 0.96869
_exptl_absorpt_correction_T_min 0.76224
_exptl_absorpt_correction_type empirical
_exptl_crystal_colour Colorless
_exptl_crystal_density_diffrn 1.203
_exptl_crystal_density_meas ?
_exptl_crystal_density_method .
_exptl_crystal_description Columnar
_exptl_crystal_F_000 376
_exptl_crystal_size_max 0.45
_exptl_crystal_size_mid 0.30
_exptl_crystal_size_min 0.25
_refine_diff_density_max 0.280
_refine_diff_density_min -0.196
_refine_diff_density_rms 0.057
_refine_ls_extinction_method none
_refine_ls_goodness_of_fit_ref 1.213
_refine_ls_hydrogen_treatment noref
_refine_ls_matrix_type full
_refine_ls_number_parameters 118
_refine_ls_number_reflns 2331
_refine_ls_number_restraints 0
_refine_ls_restrained_S_all 1.213
_refine_ls_R_factor_all 0.1788
_refine_ls_R_factor_gt 0.1209
_refine_ls_shift/su_max 0.001
_refine_ls_shift/su_mean 0.000
_refine_ls_structure_factor_coef Fsqd
_refine_ls_weighting_details 'calc w==1/[\s^2^(Fo^2^)+(0.0986P)^2^+0.4077P] where P==(Fo^2^+2Fc^2^)/3'
_refine_ls_weighting_scheme calc
_refine_ls_wR_factor_gt 0.2372
_refine_ls_wR_factor_ref 0.2633
_reflns_number_gt 1512
_reflns_number_total 2331
_reflns_threshold_expression >2sigma(I)
_cod_data_source_file b307114f.txt
_cod_data_source_block ja03m
_cod_depositor_comments
;
The following automatic conversions were performed:
'_symmetry_cell_setting' value 'Monoclinic' changed to 'monoclinic'
according to '/home/saulius/struct/CIF-dictionaries/cif_core.dic'
dictionary named 'cif_core.dic' version 2.4.1 from 2010-06-29.

Automatic conversion script
Id: cif_fix_enum 1527 2010-12-29 10:47:43Z saulius 
;
_cod_original_sg_symbol_H-M P2(1)/n
_cod_database_code 7104813

loop_
_symmetry_equiv_pos_as_xyz
'x, y, z'
'-x+1/2, y+1/2, -z+1/2'
'-x, -y, -z'
'x-1/2, -y-1/2, z-1/2'

loop_
_atom_site_label
_atom_site_type_symbol
_atom_site_fract_x
_atom_site_fract_y
_atom_site_fract_z
_atom_site_U_iso_or_equiv
_atom_site_adp_type
_atom_site_occupancy
_atom_site_symmetry_multiplicity
_atom_site_calc_flag
_atom_site_refinement_flags
_atom_site_disorder_assembly
_atom_site_disorder_group
O1 O -0.1589(4) 0.4347(2) 0.8963(2) 0.0592(8) Uani 1 1 d . . .
N1 N -0.1183(5) 0.2605(3) 1.1251(3) 0.0628(10) Uani 1 1 d . . .
C1 C 0.0596(4) 0.2766(3) 0.9579(2) 0.0326(7) Uani 1 1 d . . .
C2 C -0.0100(4) 0.3866(3) 0.8885(3) 0.0367(8) Uani 1 1 d . . .
C3 C 0.1180(5) 0.4273(4) 0.8123(3) 0.0503(10) Uani 1 1 d . . .
C4 C 0.3277(5) 0.4348(4) 0.8712(3) 0.0558(11) Uani 1 1 d . . .
C5 C 0.3962(5) 0.3155(4) 0.9173(3) 0.0530(10) Uani 1 1 d . . .
C6 C 0.2821(5) 0.2700(3) 1.0020(3) 0.0418(9) Uani 1 1 d . . .
C7 C 0.3126(6) 0.1377(4) 1.0235(3) 0.0610(11) Uani 1 1 d . . .
C8 C 0.1850(6) 0.0792(4) 0.9260(4) 0.0673(12) Uani 1 1 d . . .
C9 C 0.0178(5) 0.1620(3) 0.8903(3) 0.0429(9) Uani 1 1 d . . .
C10 C -0.1419(6) 0.1434(4) 0.8187(3) 0.0608(11) Uani 1 1 d . . .
C11 C -0.0433(5) 0.2697(3) 1.0518(3) 0.0401(8) Uani 1 1 d . . .
H3A H 0.1058 0.3793 0.7492 0.080 Uiso 1 1 d . . .
H3B H 0.0679 0.5023 0.7799 0.080 Uiso 1 1 d . . .
H4A H 0.3990 0.4576 0.8166 0.080 Uiso 1 1 d . . .
H4B H 0.3362 0.4990 0.9237 0.080 Uiso 1 1 d . . .
H5A H 0.5131 0.3212 0.9412 0.080 Uiso 1 1 d . . .
H5B H 0.3812 0.2593 0.8493 0.080 Uiso 1 1 d . . .
H6A H 0.3191 0.3180 1.0668 0.080 Uiso 1 1 d . . .
H7A H 0.4350 0.1221 1.0392 0.080 Uiso 1 1 d . . .
H7B H 0.2852 0.1149 1.0940 0.080 Uiso 1 1 d . . .
H8A H 0.2728 0.0581 0.8734 0.080 Uiso 1 1 d . . .
H8B H 0.1648 0.0015 0.9427 0.080 Uiso 1 1 d . . .
H10A H -0.1726 0.0809 0.7744 0.080 Uiso 1 1 d . . .
H10B H -0.2563 0.2060 0.8031 0.080 Uiso 1 1 d . . .

loop_
_atom_site_aniso_label
_atom_site_aniso_U_11
_atom_site_aniso_U_22
_atom_site_aniso_U_33
_atom_site_aniso_U_23
_atom_site_aniso_U_13
_atom_site_aniso_U_12
O1 0.0406(14) 0.0583(18) 0.081(2) 0.0215(14) 0.0176(13) 0.0144(13)
N1 0.073(2) 0.065(2) 0.058(2) 0.0061(18) 0.0299(18) 0.0000(18)
C1 0.0307(16) 0.0343(17) 0.0324(15) -0.0044(13) 0.0046(12) -0.0006(13)
C2 0.0306(17) 0.0363(19) 0.0410(18) -0.0007(15) 0.0011(13) -0.0037(14)
C3 0.047(2) 0.058(2) 0.047(2) 0.0133(18) 0.0125(16) -0.0008(18)
C4 0.042(2) 0.064(3) 0.064(3) 0.006(2) 0.0188(18) -0.0094(19)
C5 0.0276(17) 0.074(3) 0.058(2) -0.004(2) 0.0086(15) -0.0008(18)
C6 0.0345(18) 0.048(2) 0.0399(18) -0.0054(16) -0.0006(14) 0.0049(15)
C7 0.055(2) 0.058(3) 0.065(3) 0.007(2) -0.0035(19) 0.021(2)
C8 0.067(3) 0.039(2) 0.093(3) -0.008(2) 0.010(2) 0.015(2)
C9 0.045(2) 0.041(2) 0.0428(19) -0.0081(16) 0.0093(15) -0.0045(16)
C10 0.064(3) 0.062(3) 0.055(2) -0.017(2) 0.004(2) -0.013(2)
C11 0.043(2) 0.0321(17) 0.0450(19) 0.0018(15) 0.0067(16) 0.0013(15)

loop_
_atom_type_symbol
_atom_type_description
_atom_type_scat_dispersion_real
_atom_type_scat_dispersion_imag
_atom_type_scat_source
C C 0.0033 0.0016 'International Tables Vol C Tables 4.2.6.8 and 6.1.1.4'
H H 0.0000 0.0000 'International Tables Vol C Tables 4.2.6.8 and 6.1.1.4'
N N 0.0061 0.0033 'International Tables Vol C Tables 4.2.6.8 and 6.1.1.4'
O O 0.0106 0.0060 'International Tables Vol C Tables 4.2.6.8 and 6.1.1.4'

loop_
_geom_angle_atom_site_label_1
_geom_angle_atom_site_label_2
_geom_angle_atom_site_label_3
_geom_angle
_geom_angle_site_symmetry_1
_geom_angle_site_symmetry_3
_geom_angle_publ_flag
C11 C1 C2 109.2(3) . . ?
C11 C1 C9 108.0(3) . . ?
C2 C1 C9 111.6(2) . . ?
C11 C1 C6 109.3(2) . . ?
C2 C1 C6 115.3(3) . . ?
C9 C1 C6 103.1(2) . . ?
O1 C2 C3 123.4(3) . . ?
O1 C2 C1 120.8(3) . . ?
C3 C2 C1 115.8(3) . . ?
C2 C3 C4 111.2(3) . . ?
C5 C4 C3 110.1(3) . . ?
C4 C5 C6 112.9(3) . . ?
C5 C6 C7 112.1(3) . . ?
C5 C6 C1 111.6(3) . . ?
C7 C6 C1 101.9(3) . . ?
C8 C7 C6 104.2(3) . . ?
C9 C8 C7 106.0(3) . . ?
C10 C9 C8 128.5(4) . . ?
C10 C9 C1 123.7(3) . . ?
C8 C9 C1 107.8(3) . . ?
N1 C11 C1 177.3(4) . . ?

loop_
_geom_bond_atom_site_label_1
_geom_bond_atom_site_label_2
_geom_bond_distance
_geom_bond_site_symmetry_2
_geom_bond_publ_flag
O1 C2 1.202(4) . ?
N1 C11 1.138(4) . ?
C1 C11 1.482(4) . ?
C1 C2 1.538(5) . ?
C1 C9 1.540(5) . ?
C1 C6 1.560(4) . ?
C2 C3 1.494(5) . ?
C3 C4 1.521(5) . ?
C4 C5 1.508(6) . ?
C5 C6 1.525(5) . ?
C6 C7 1.527(6) . ?
C7 C8 1.515(6) . ?
C8 C9 1.504(5) . ?
C9 C10 1.311(5) . ?
